data_4332354
loop_
_publ_author_name
'Battle, Andrew R.'
'Choi, Robin'
'Hibbs, David E.'
'Hambley, Trevor W.'

_publ_section_title
;
 Platinum(IV) Analogues of AMD473 (cis-[PtCl2(NH3)(2-picoline)]):&#x00A0;
 Preparative, Structural, and Electrochemical Studies
;
_journal_issue 16
_journal_name_full 'Inorganic Chemistry'
_journal_page_first 6317
_journal_page_last 6322
_journal_paper_doi 10.1021/ic060273g
_journal_volume 45
_journal_year 2006
_chemical_formula_sum 'C6 H14 Cl2 N2 O3 Pt'
_chemical_formula_weight 428.18
_chemical_name_systematic
;
 ?
;
_space_group_IT_number 14
_symmetry_cell_setting monoclinic
_symmetry_space_group_name_Hall '-P 2ybc'
_symmetry_space_group_name_H-M 'P 1 21/c 1'
_atom_sites_solution_hydrogens geom
_atom_sites_solution_primary direct
_atom_sites_solution_secondary difmap
_audit_creation_date 2006-01-31T15:20:54-00:00
_audit_creation_method 'WinGX routine CIF_UPDATE'
_cell_angle_alpha 90
_cell_angle_beta 97.00(2)
_cell_angle_gamma 90
_cell_formula_units_Z 4
_cell_length_a 9.8056(9)
_cell_length_b 9.7710(16)
_cell_length_c 12.207(3)
_cell_measurement_reflns_used 2712
_cell_measurement_temperature 293(2)
_cell_measurement_theta_max 28.27
_cell_measurement_theta_min 2.09
_cell_volume 1160.8(4)
_computing_cell_refinement 'Bruker SMART'
_computing_data_collection 'Bruker SMART'
_computing_data_reduction SAINT
_computing_molecular_graphics 'ORTEP-3 for Windows (Farrugia, 1997)'
_computing_structure_refinement 'SHELXL-97 (Sheldrick, 1997)'
_computing_structure_solution 'SHELXS-97 (Sheldrick, 1990)'
_diffrn_ambient_temperature 123(2)
_diffrn_measured_fraction_theta_full 0.943
_diffrn_measured_fraction_theta_max 0.943
_diffrn_measurement_device_type 'CCD area detector'
_diffrn_measurement_method 'phi and omega scans'
_diffrn_radiation_monochromator graphite
_diffrn_radiation_type MoK\a
_diffrn_radiation_wavelength 0.71069
_diffrn_reflns_av_R_equivalents 0
_diffrn_reflns_av_unetI/netI 0.0284
_diffrn_reflns_limit_h_max 12
_diffrn_reflns_limit_h_min -12
_diffrn_reflns_limit_k_max 12
_diffrn_reflns_limit_k_min 0
_diffrn_reflns_limit_l_max 15
_diffrn_reflns_limit_l_min 0
_diffrn_reflns_number 2712
_diffrn_reflns_theta_full 28.27
_diffrn_reflns_theta_max 28.27
_diffrn_reflns_theta_min 2.09
_exptl_absorpt_coefficient_mu 12.532
_exptl_absorpt_correction_type empirical
_exptl_absorpt_process_details SADABS
_exptl_crystal_colour yellow
_exptl_crystal_density_diffrn 2.45
_exptl_crystal_density_method 'not measured'
_exptl_crystal_description block
_exptl_crystal_F_000 800
_exptl_crystal_size_max 0.3
_exptl_crystal_size_mid 0.125
_exptl_crystal_size_min 0.08
_refine_diff_density_max 2.223
_refine_diff_density_min -2.669
_refine_diff_density_rms 0.184
_refine_ls_extinction_method none
_refine_ls_goodness_of_fit_ref 1.125
_refine_ls_hydrogen_treatment constr
_refine_ls_matrix_type full
_refine_ls_number_parameters 186
_refine_ls_number_reflns 2712
_refine_ls_number_restraints 76
_refine_ls_restrained_S_all 1.135
_refine_ls_R_factor_all 0.03
_refine_ls_R_factor_gt 0.0285
_refine_ls_shift/su_max 0.001
_refine_ls_shift/su_mean 0
_refine_ls_structure_factor_coef Fsqd
_refine_ls_weighting_details 'calc w=1/[\s^2^(Fo^2^)+(0.0394P)^2^+3.2670P] where P=(Fo^2^+2Fc^2^)/3'
_refine_ls_weighting_scheme calc
_refine_ls_wR_factor_gt 0.0749
_refine_ls_wR_factor_ref 0.0764
_reflns_number_gt 2585
_reflns_number_total 2712
_reflns_threshold_expression >2sigma(I)
_cod_data_source_file ic060273gsup3.cif
_cod_data_source_block s92amd1
_cod_original_cell_volume 1160.9(4)
_cod_original_sg_symbol_H-M P2(1)/c
_cod_database_code 4332354

loop_
_symmetry_equiv_pos_as_xyz
'x, y, z'
'-x, y+1/2, -z+1/2'
'-x, -y, -z'
'x, -y-1/2, z-1/2'

loop_
_atom_site_label
_atom_site_type_symbol
_atom_site_fract_x
_atom_site_fract_y
_atom_site_fract_z
_atom_site_U_iso_or_equiv
_atom_site_adp_type
_atom_site_occupancy
_atom_site_symmetry_multiplicity
_atom_site_calc_flag
_atom_site_refinement_flags
_atom_site_disorder_assembly
_atom_site_disorder_group
Pt1 Pt 0.633248(18) 0.185316(17) 0.876828(13) 0.02206(9) Uani 1 1 d . A .
Cl1 Cl 0.42646(16) 0.19925(15) 0.76556(12) 0.0383(3) Uani 1 1 d . . .
Cl2 Cl 0.74678(14) 0.13870(13) 0.72316(10) 0.0320(3) Uani 1 1 d . . .
N1 N 0.8158(5) 0.1763(4) 0.9784(4) 0.0360(12) Uani 1 1 d D . .
C1 C 0.9439(8) 0.2409(11) 0.9902(10) 0.034(2) Uani 0.5 1 d PDU A 1
C5' C 0.9035(12) 0.2747(10) 0.9364(11) 0.039(3) Uani 0.5 1 d PDU A 2
H5' H 0.8664 0.3256 0.8755 0.047 Uiso 0.5 1 calc PR A 2
C2 C 1.0416(18) 0.2024(19) 1.0724(15) 0.043(4) Uani 0.5 1 d PU A 1
H2 H 1.1271 0.2439 1.0737 0.052 Uiso 0.5 1 calc PR A 1
C4' C 1.0408(14) 0.3019(13) 0.9784(13) 0.045(3) Uani 0.5 1 d PU A 2
H4' H 1.0948 0.3669 0.9484 0.054 Uiso 0.5 1 calc PR A 2
C3 C 1.0284(17) 0.1114(16) 1.1518(14) 0.046(3) Uani 0.5 1 d PU A 1
H3 H 1.1004 0.0953 1.2072 0.055 Uiso 0.5 1 calc PR A 1
C3' C 1.0856(18) 0.2250(18) 1.0654(15) 0.044(4) Uani 0.5 1 d PU A 2
H3' H 1.175 0.2376 1.099 0.053 Uiso 0.5 1 calc PR A 2
C4 C 0.9055(13) 0.0414(13) 1.1500(10) 0.040(3) Uani 0.5 1 d PU A 1
H4 H 0.8906 -0.0243 1.2024 0.048 Uiso 0.5 1 calc PR A 1
C2' C 1.0050(16) 0.1276(18) 1.1076(15) 0.046(4) Uani 0.5 1 d PU A 2
H2' H 1.0451 0.0774 1.1678 0.055 Uiso 0.5 1 calc PR A 2
C5 C 0.8058(13) 0.0773(9) 1.0635(7) 0.029(2) Uani 0.5 1 d PDU A 1
H5 H 0.7224 0.0312 1.0607 0.035 Uiso 0.5 1 calc PR A 1
C1' C 0.8710(14) 0.0979(13) 1.0690(8) 0.044(3) Uani 0.5 1 d PDU A 2
C6 C 0.9513(14) 0.3348(13) 0.9032(11) 0.041(3) Uani 0.5 1 d PU . .
H6A H 1.0297 0.3931 0.9205 0.061 Uiso 0.5 1 calc PR A 1
H6B H 0.8693 0.3894 0.8937 0.061 Uiso 0.5 1 calc PR A 1
H6C H 0.9598 0.2857 0.8363 0.061 Uiso 0.5 1 calc PR A 1
C6' C 0.7791(13) 0.0108(14) 1.1067(11) 0.043(3) Uani 0.5 1 d PU . .
H6'1 H 0.7093 0.0625 1.1369 0.065 Uiso 0.5 1 calc PR A 2
H6'2 H 0.8256 -0.0469 1.163 0.065 Uiso 0.5 1 calc PR A 2
H6'3 H 0.7376 -0.0447 1.0468 0.065 Uiso 0.5 1 calc PR A 2
O1 O 0.6539(4) 0.3892(4) 0.8653(3) 0.0324(8) Uani 1 1 d . . .
H1 H 0.6131 0.4159 0.8066 0.049 Uiso 1 1 calc R A .
O2 O 0.6058(4) -0.0161(4) 0.8943(3) 0.0306(8) Uani 1 1 d . . .
H2A H 0.6109 -0.0545 0.8352 0.046 Uiso 1 1 calc R A .
N2 N 0.5319(4) 0.2232(4) 1.0093(3) 0.0246(8) Uani 1 1 d . . .
H2B H 0.4974 0.1454 1.032 0.037 Uiso 1 1 calc R A .
H2C H 0.464 0.2822 0.9903 0.037 Uiso 1 1 calc R . .
H2D H 0.59 0.2587 1.0637 0.037 Uiso 1 1 calc R . .
O1W O 0.3216(5) 0.0801(4) 0.4764(3) 0.0417(9) Uani 1 1 d . . .

loop_
_atom_site_aniso_label
_atom_site_aniso_U_11
_atom_site_aniso_U_22
_atom_site_aniso_U_33
_atom_site_aniso_U_23
_atom_site_aniso_U_13
_atom_site_aniso_U_12
Pt1 0.03324(13) 0.01951(13) 0.01370(13) 0.00038(5) 0.00397(8) -0.00150(6)
Cl1 0.0460(8) 0.0442(8) 0.0223(7) -0.0039(5) -0.0051(6) 0.0033(6)
Cl2 0.0479(7) 0.0315(6) 0.0184(6) -0.0015(5) 0.0110(5) -0.0024(5)
N1 0.034(2) 0.042(3) 0.031(3) -0.019(2) 0.001(2) 0.0060(18)
C1 0.034(4) 0.037(4) 0.030(4) -0.002(4) -0.001(3) 0.005(3)
C5' 0.034(4) 0.039(4) 0.043(5) -0.012(4) 0.006(4) -0.005(4)
C2 0.044(5) 0.046(5) 0.041(5) -0.006(4) 0.009(4) -0.001(4)
C4' 0.041(4) 0.045(5) 0.048(5) -0.005(4) 0.006(4) -0.002(4)
C3 0.048(5) 0.045(5) 0.044(5) -0.002(4) 0.002(4) 0.015(4)
C3' 0.043(5) 0.047(5) 0.043(5) -0.007(4) 0.004(4) -0.002(4)
C4 0.048(4) 0.040(4) 0.031(4) 0.002(4) 0.000(4) 0.010(4)
C2' 0.047(5) 0.047(5) 0.045(5) -0.005(4) 0.007(4) 0.010(4)
C5 0.032(4) 0.030(4) 0.022(4) -0.005(3) -0.009(3) 0.012(3)
C1' 0.037(4) 0.050(5) 0.044(5) -0.011(4) -0.004(4) 0.008(4)
C6 0.041(4) 0.045(4) 0.036(4) -0.007(4) 0.003(4) -0.003(4)
C6' 0.046(4) 0.044(5) 0.040(5) -0.005(4) 0.004(4) 0.010(4)
O1 0.050(2) 0.0215(18) 0.027(2) 0.0033(14) 0.0095(17) -0.0028(15)
O2 0.052(2) 0.0203(17) 0.0210(17) -0.0019(14) 0.0110(16) -0.0041(15)
N2 0.034(2) 0.0233(19) 0.017(2) -0.0019(16) 0.0073(16) -0.0021(16)
O1W 0.058(2) 0.035(2) 0.031(2) 0.0003(17) 0.0013(18) -0.0124(18)

loop_
_atom_type_symbol
_atom_type_description
_atom_type_scat_dispersion_real
_atom_type_scat_dispersion_imag
_atom_type_scat_source
C C 0.0033 0.0016 'International Tables Vol C Tables 4.2.6.8 and 6.1.1.4'
H H 0 0 'International Tables Vol C Tables 4.2.6.8 and 6.1.1.4'
N N 0.0061 0.0033 'International Tables Vol C Tables 4.2.6.8 and 6.1.1.4'
O O 0.0106 0.006 'International Tables Vol C Tables 4.2.6.8 and 6.1.1.4'
Cl Cl 0.1484 0.1585 'International Tables Vol C Tables 4.2.6.8 and 6.1.1.4'
Pt Pt -1.7033 8.3905 'International Tables Vol C Tables 4.2.6.8 and 6.1.1.4'

loop_
_geom_angle_atom_site_label_1
_geom_angle_atom_site_label_2
_geom_angle_atom_site_label_3
_geom_angle
O2 Pt1 O1 176.94(15)
O2 Pt1 N2 90.53(16)
O1 Pt1 N2 86.45(16)
O2 Pt1 N1 90.69(16)
O1 Pt1 N1 89.81(16)
N2 Pt1 N1 90.11(18)
O2 Pt1 Cl1 90.06(12)
O1 Pt1 Cl1 89.38(12)
N2 Pt1 Cl1 88.74(13)
N1 Pt1 Cl1 178.63(13)
O2 Pt1 Cl2 88.70(11)
O1 Pt1 Cl2 94.31(12)
N2 Pt1 Cl2 178.95(12)
N1 Pt1 Cl2 90.63(14)
Cl1 Pt1 Cl2 90.54(6)
C1 N1 C1' 84.8(9)
C1 N1 C5' 32.7(6)
C1' N1 C5' 117.5(10)
C1 N1 C5 111.8(8)
C1' N1 C5 27.2(6)
C5' N1 C5 144.5(9)
C1 N1 Pt1 138.6(6)
C1' N1 Pt1 136.6(7)
C5' N1 Pt1 105.9(7)
C5 N1 Pt1 109.6(6)
C2 C1 N1 119.8(12)
C2 C1 C6 129.9(11)
N1 C1 C6 110.1(9)
C4' C5' N1 126.0(12)
C3 C2 C1 127.0(17)
C3' C4' C5' 113.1(13)
C2 C3 C4 118.7(16)
C4' C3' C2' 122.7(17)
C3 C4 C5 114.6(12)
C1' C2' C3' 125.9(17)
C4 C5 N1 128.0(11)
C6' C1' C2' 131.5(11)
C6' C1' N1 113.7(11)
C2' C1' N1 114.7(13)

loop_
_geom_bond_atom_site_label_1
_geom_bond_atom_site_label_2
_geom_bond_distance
Pt1 O2 2.001(4)
Pt1 O1 2.010(4)
Pt1 N2 2.033(4)
Pt1 N1 2.051(5)
Pt1 Cl1 2.3029(16)
Pt1 Cl2 2.3398(13)
N1 C1 1.398(5)
N1 C1' 1.399(5)
N1 C5' 1.426(5)
N1 C5 1.432(5)
C1 C2 1.35(2)
C1 C6 1.411(18)
C5' C4' 1.406(18)
C2 C3 1.33(2)
C4' C3' 1.33(2)
C3 C4 1.38(2)
C3' C2' 1.38(2)
C4 C5 1.393(15)
C2' C1' 1.37(2)
C1' C6' 1.360(19)

loop_
_geom_torsion_atom_site_label_1
_geom_torsion_atom_site_label_2
_geom_torsion_atom_site_label_3
_geom_torsion_atom_site_label_4
_geom_torsion
O2 Pt1 N1 C1 147.0(8)
O1 Pt1 N1 C1 -36.0(8)
N2 Pt1 N1 C1 -122.4(8)
Cl1 Pt1 N1 C1 -90(6)
Cl2 Pt1 N1 C1 58.3(8)
O2 Pt1 N1 C1' -31.2(9)
O1 Pt1 N1 C1' 145.8(9)
N2 Pt1 N1 C1' 59.3(9)
Cl1 Pt1 N1 C1' 92(6)
Cl2 Pt1 N1 C1' -119.9(9)
O2 Pt1 N1 C5' 145.5(6)
O1 Pt1 N1 C5' -37.5(6)
N2 Pt1 N1 C5' -124.0(6)
Cl1 Pt1 N1 C5' -91(6)
Cl2 Pt1 N1 C5' 56.8(6)
O2 Pt1 N1 C5 -35.4(5)
O1 Pt1 N1 C5 141.6(5)
N2 Pt1 N1 C5 55.2(5)
Cl1 Pt1 N1 C5 88(6)
Cl2 Pt1 N1 C5 -124.1(5)
C1' N1 C1 C2 -1.0(13)
C5' N1 C1 C2 -177(2)
C5 N1 C1 C2 2.6(14)
Pt1 N1 C1 C2 -179.8(9)
C1' N1 C1 C6 174.7(11)
C5' N1 C1 C6 -1.4(11)
C5 N1 C1 C6 178.3(9)
Pt1 N1 C1 C6 -4.1(14)
C1 N1 C5' C4' 3.6(11)
C1' N1 C5' C4' -0.8(16)
C5 N1 C5' C4' 3(2)
Pt1 N1 C5' C4' -178.3(11)
N1 C1 C2 C3 -4(2)
C6 C1 C2 C3 -179.1(15)
N1 C5' C4' C3' -0.2(19)
C1 C2 C3 C4 3(3)
C5' C4' C3' C2' 1(2)
C2 C3 C4 C5 -1(2)
C4' C3' C2' C1' -1(3)
C3 C4 C5 N1 -0.2(18)
C1 N1 C5 C4 -0.6(14)
C1' N1 C5 C4 7.4(14)
C5' N1 C5 C4 -0.3(19)
Pt1 N1 C5 C4 -178.9(10)
C3' C2' C1' C6' -175.8(16)
C3' C2' C1' N1 0(2)
C1 N1 C1' C6' 175.0(12)
C5' N1 C1' C6' 177.4(10)
C5 N1 C1' C6' 2.4(12)
Pt1 N1 C1' C6' -6.1(17)
C1 N1 C1' C2' -1.5(12)
C5' N1 C1' C2' 0.9(15)
C5 N1 C1' C2' -174(2)
Pt1 N1 C1' C2' 177.3(8)
